data_2018796
loop_
_publ_author_name
'Gomes, Ligia R.'
'Low, John Nicolson'
'Wardell, James L.'
'de Cardoso, Laura N.'
'De Souza, Marcus V. N.'

_publ_section_title
;
 Substituted 4-alkoxy-7-Cl-quinolines exhibiting \p--\p stacking
;
_journal_coeditor_code SK3473
_journal_issue 2
_journal_name_full 'Acta Crystallographica Section C'
_journal_page_first 191
_journal_page_last 194
_journal_paper_doi 10.1107/S0108270113001510
_journal_volume 69
_journal_year 2013
_chemical_formula_iupac 'C10 H8 Cl N O'
_chemical_formula_moiety 'C10 H8 Cl N O'
_chemical_formula_sum 'C10 H8 Cl N O'
_chemical_formula_weight 193.62
_chemical_name_systematic
;
7-Chloro-4-methoxyquinoline
;
_space_group_IT_number 14
_symmetry_cell_setting monoclinic
_symmetry_space_group_name_Hall '-P 2yn'
_symmetry_space_group_name_H-M 'P 1 21/n 1'
_atom_sites_solution_hydrogens geom
_atom_sites_solution_primary direct
_atom_sites_solution_secondary difmap
_audit_creation_method SHELXL97
_cell_angle_alpha 90.00
_cell_angle_beta 93.591(7)
_cell_angle_gamma 90.00
_cell_formula_units_Z 4
_cell_length_a 3.8120(4)
_cell_length_b 10.9801(11)
_cell_length_c 20.348(2)
_cell_measurement_reflns_used 12569
_cell_measurement_temperature 100(2)
_cell_measurement_theta_max 27.5
_cell_measurement_theta_min 3.5
_cell_volume 850.02(15)
_computing_cell_refinement 'CrystalClear-SM Expert (Rigaku, 2011)'
_computing_data_collection 'CrystalClear-SM Expert (Rigaku, 2011)'
_computing_data_reduction 'CrystalClear-SM Expert (Rigaku, 2011)'
_computing_molecular_graphics 'PLATON (Spek, 2009)'
_computing_publication_material
;
OSCAIL (McArdle <i>et al.</i>, 2004) and SHELXL97 (Sheldrick,
2008)
;
_computing_structure_refinement
;
OSCAIL (McArdle <i>et al.</i>, 2004) and SHELXL97 (Sheldrick,
2008)
;
_computing_structure_solution 'SHELXS97 (Sheldrick, 2008)'
_diffrn_ambient_temperature 100(2)
_diffrn_detector_area_resol_mean 28.5714
_diffrn_measured_fraction_theta_full 0.998
_diffrn_measured_fraction_theta_max 0.998
_diffrn_measurement_device 'AFC12 (Right): Kappa three-circle'
_diffrn_measurement_device_type 'Rigaku Saturn724+'
_diffrn_measurement_method 'profile data from \w-scans'
_diffrn_radiation_monochromator Confocal
_diffrn_radiation_type MoK\a
_diffrn_radiation_wavelength 0.71075
_diffrn_reflns_av_R_equivalents 0.0731
_diffrn_reflns_av_sigmaI/netI 0.0483
_diffrn_reflns_limit_h_max 4
_diffrn_reflns_limit_h_min -4
_diffrn_reflns_limit_k_max 14
_diffrn_reflns_limit_k_min -14
_diffrn_reflns_limit_l_max 26
_diffrn_reflns_limit_l_min -26
_diffrn_reflns_number 17170
_diffrn_reflns_theta_full 27.48
_diffrn_reflns_theta_max 27.48
_diffrn_reflns_theta_min 3.54
_exptl_absorpt_coefficient_mu 0.398
_exptl_absorpt_correction_T_max 0.9960
_exptl_absorpt_correction_T_min 0.9501
_exptl_absorpt_correction_type multi-scan
_exptl_absorpt_process_details '(CrystalClear-SM Expert; Rigaku, 2011)'
_exptl_crystal_colour colourless
_exptl_crystal_density_diffrn 1.513
_exptl_crystal_density_method 'not measured'
_exptl_crystal_description needle
_exptl_crystal_F_000 400
_exptl_crystal_size_max 0.13
_exptl_crystal_size_mid 0.05
_exptl_crystal_size_min 0.01
_refine_diff_density_max 0.296
_refine_diff_density_min -0.243
_refine_ls_extinction_method none
_refine_ls_goodness_of_fit_ref 1.069
_refine_ls_hydrogen_treatment constr
_refine_ls_matrix_type full
_refine_ls_number_parameters 119
_refine_ls_number_reflns 1929
_refine_ls_number_restraints 0
_refine_ls_restrained_S_all 1.069
_refine_ls_R_factor_all 0.0454
_refine_ls_R_factor_gt 0.0353
_refine_ls_shift/su_max 0.000
_refine_ls_shift/su_mean 0.000
_refine_ls_structure_factor_coef Fsqd
_refine_ls_weighting_details 'calc w = 1/[\s^2^(Fo^2^)+(0.0560P)^2^+0.0232P] where P=(Fo^2^+2Fc^2^)/3'
_refine_ls_weighting_scheme calc
_refine_ls_wR_factor_gt 0.0920
_refine_ls_wR_factor_ref 0.0970
_reflns_number_gt 1569
_reflns_number_total 1929
_reflns_threshold_expression I>2\s(I)
_cod_data_source_file sk3473.cif
_cod_data_source_block II
_cod_original_sg_symbol_H-M 'P 21/n'
_cod_database_code 2018796
_cod_database_fobs_code 2018796

loop_
_symmetry_equiv_pos_as_xyz
'x, y, z'
'-x+1/2, y+1/2, -z+1/2'
'-x, -y, -z'
'x-1/2, -y-1/2, z-1/2'

loop_
_atom_site_type_symbol
_atom_site_label
_atom_site_fract_x
_atom_site_fract_y
_atom_site_fract_z
_atom_site_U_iso_or_equiv
_atom_site_adp_type
_atom_site_calc_flag
_atom_site_refinement_flags
_atom_site_occupancy
_atom_site_symmetry_multiplicity
Cl Cl7 0.89892(10) 0.08327(3) 0.06834(2) 0.02916(15) Uani d . 1 1
O O4 0.5718(3) 0.67284(10) 0.10505(5) 0.0244(3) Uani d . 1 1
N N1 0.4436(3) 0.38168(12) 0.23375(6) 0.0237(3) Uani d . 1 1
C C2 0.3598(4) 0.49420(14) 0.24930(8) 0.0240(3) Uani d . 1 1
H H2 0.2707 0.5061 0.2914 0.029 Uiso calc R 1 1
C C3 0.3894(4) 0.59811(14) 0.20972(8) 0.0235(3) Uani d . 1 1
H H3 0.3195 0.6760 0.2244 0.028 Uiso calc R 1 1
C C4 0.5223(4) 0.58330(13) 0.14927(8) 0.0205(3) Uani d . 1 1
C C5 0.7544(4) 0.44119(14) 0.06716(8) 0.0227(3) Uani d . 1 1
H H5 0.7868 0.5068 0.0377 0.027 Uiso calc R 1 1
C C6 0.8388(4) 0.32556(14) 0.04902(8) 0.0236(3) Uani d . 1 1
H H6 0.9299 0.3104 0.0074 0.028 Uiso calc R 1 1
C C7 0.7883(4) 0.22947(14) 0.09307(8) 0.0232(3) Uani d . 1 1
C C8 0.6607(4) 0.24774(14) 0.15333(7) 0.0227(3) Uani d . 1 1
H H8 0.6311 0.1808 0.1820 0.027 Uiso calc R 1 1
C C4a 0.6201(4) 0.46452(14) 0.12884(7) 0.0203(3) Uani d . 1 1
C C8a 0.5723(4) 0.36699(14) 0.17291(7) 0.0209(3) Uani d . 1 1
C C41 0.4611(4) 0.79300(14) 0.12217(9) 0.0283(4) Uani d . 1 1
H H41A 0.2108 0.7917 0.1306 0.042 Uiso calc R 1 1
H H41B 0.4991 0.8489 0.0858 0.042 Uiso calc R 1 1
H H41C 0.5978 0.8204 0.1618 0.042 Uiso calc R 1 1

loop_
_atom_site_aniso_label
_atom_site_aniso_U_11
_atom_site_aniso_U_22
_atom_site_aniso_U_33
_atom_site_aniso_U_12
_atom_site_aniso_U_13
_atom_site_aniso_U_23
N1 0.0222(6) 0.0282(7) 0.0209(7) -0.0002(5) 0.0034(5) 0.0004(5)
C2 0.0217(7) 0.0308(8) 0.0200(8) -0.0014(6) 0.0045(6) -0.0026(6)
C4 0.0166(7) 0.0225(7) 0.0221(8) -0.0029(5) -0.0005(6) 0.0018(6)
O4 0.0287(6) 0.0214(5) 0.0237(6) -0.0004(4) 0.0052(4) 0.0014(4)
C3 0.0211(7) 0.0258(8) 0.0238(8) 0.0003(6) 0.0021(6) -0.0035(6)
C5 0.0205(7) 0.0258(8) 0.0220(8) -0.0017(6) 0.0029(6) 0.0010(6)
C7 0.0191(7) 0.0241(8) 0.0261(8) -0.0015(6) 0.0004(6) -0.0031(6)
Cl7 0.0307(2) 0.0243(2) 0.0329(3) 0.00209(15) 0.00552(16) -0.00465(15)
C6 0.0214(7) 0.0285(8) 0.0212(8) -0.0020(6) 0.0036(6) -0.0029(6)
C8 0.0203(7) 0.0244(7) 0.0234(8) -0.0001(6) 0.0013(6) 0.0015(6)
C8a 0.0151(7) 0.0259(7) 0.0218(8) -0.0012(6) 0.0002(5) 0.0005(6)
C4a 0.0157(7) 0.0247(7) 0.0204(8) -0.0010(5) 0.0000(5) -0.0001(6)
C41 0.0284(8) 0.0234(8) 0.0333(9) 0.0005(6) 0.0046(7) -0.0010(7)

loop_
_atom_type_symbol
_atom_type_description
_atom_type_scat_dispersion_real
_atom_type_scat_dispersion_imag
_atom_type_scat_source
C C 0.0033 0.0016 'International Tables Vol C Tables 4.2.6.8 and 6.1.1.4'
H H 0.0000 0.0000 'International Tables Vol C Tables 4.2.6.8 and 6.1.1.4'
Cl Cl 0.1484 0.1585 'International Tables Vol C Tables 4.2.6.8 and 6.1.1.4'
N N 0.0061 0.0033 'International Tables Vol C Tables 4.2.6.8 and 6.1.1.4'
O O 0.0106 0.0060 'International Tables Vol C Tables 4.2.6.8 and 6.1.1.4'

loop_
_geom_angle_atom_site_label_1
_geom_angle_atom_site_label_2
_geom_angle_atom_site_label_3
_geom_angle
C2 N1 C8a 115.64(13)
N1 C2 C3 126.42(14)
N1 C2 H2 116.8
C3 C2 H2 116.8
O4 C4 C3 125.85(14)
O4 C4 C4a 114.87(13)
C3 C4 C4a 119.27(14)
C4 O4 C41 116.81(12)
C4 C3 C2 117.77(14)
C4 C3 H3 121.1
C2 C3 H3 121.1
C6 C5 C4a 120.97(14)
C6 C5 H5 119.5
C4a C5 H5 119.5
C8 C7 C6 122.30(14)
C8 C7 Cl7 120.16(12)
C6 C7 Cl7 117.54(12)
C5 C6 C7 118.78(15)
C5 C6 H6 120.6
C7 C6 H6 120.6
C7 C8 C8a 119.63(14)
C7 C8 H8 120.2
C8a C8 H8 120.2
N1 C8a C8 117.93(13)
N1 C8a C4a 123.44(14)
C8 C8a C4a 118.62(14)
C5 C4a C8a 119.69(14)
C5 C4a C4 122.86(14)
C8a C4a C4 117.44(14)
O4 C41 H41A 109.5
O4 C41 H41B 109.5
H41A C41 H41B 109.5
O4 C41 H41C 109.5
H41A C41 H41C 109.5
H41B C41 H41C 109.5

loop_
_geom_bond_atom_site_label_1
_geom_bond_atom_site_label_2
_geom_bond_distance
N1 C2 1.3195(19)
N1 C8a 1.370(2)
C2 C3 1.405(2)
C2 H2 0.9500
C4 O4 1.3540(18)
C4 C3 1.369(2)
C4 C4a 1.426(2)
O4 C41 1.4348(18)
C3 H3 0.9500
C5 C6 1.366(2)
C5 C4a 1.408(2)
C5 H5 0.9500
C7 C8 1.362(2)
C7 C6 1.405(2)
C7 Cl7 1.7420(15)
C6 H6 0.9500
C8 C8a 1.415(2)
C8 H8 0.9500
C8a C4a 1.416(2)
C41 H41A 0.9800
C41 H41B 0.9800
C41 H41C 0.9800

loop_
_geom_torsion_atom_site_label_1
_geom_torsion_atom_site_label_2
_geom_torsion_atom_site_label_3
_geom_torsion_atom_site_label_4
_geom_torsion
C8a N1 C2 C3 0.2(2)
C3 C4 O4 C41 -2.7(2)
C4a C4 O4 C41 177.06(12)
O4 C4 C3 C2 -179.46(13)
C4a C4 C3 C2 0.7(2)
N1 C2 C3 C4 -1.0(2)
C4a C5 C6 C7 0.2(2)
C8 C7 C6 C5 -0.5(2)
Cl7 C7 C6 C5 -179.97(11)
C6 C7 C8 C8a 0.4(2)
Cl7 C7 C8 C8a 179.89(11)
C2 N1 C8a C8 -178.94(13)
C2 N1 C8a C4a 0.9(2)
C7 C8 C8a N1 179.77(13)
C7 C8 C8a C4a 0.0(2)
C6 C5 C4a C8a 0.2(2)
C6 C5 C4a C4 -178.76(13)
N1 C8a C4a C5 179.96(13)
C8 C8a C4a C5 -0.2(2)
N1 C8a C4a C4 -1.0(2)
C8 C8a C4a C4 178.75(12)
O4 C4 C4a C5 -0.7(2)
C3 C4 C4a C5 179.15(14)
O4 C4 C4a C8a -179.64(12)
C3 C4 C4a C8a 0.2(2)

loop_
_cod_related_entry_id
_cod_related_entry_database
_cod_related_entry_code
1 ChemSpider 1243897
